data_2019257
loop_
_publ_author_name
'Atria, Ana Mar\'ia'
'Garland, Maria Teresa'
'Baggio, Ricardo'

_publ_section_title
;
 A dense hydrogen-bonding network and an unusually large packing index in
 triaquatris(2,4-dioxo-1,2,3,4-tetrahydropyrimidine-5-carboxylato)neodymium(III)
 trihydrate
;
_journal_coeditor_code UK3083
_journal_issue 11
_journal_name_full 'Acta Crystallographica Section C'
_journal_page_first 1378
_journal_page_last 1382
_journal_paper_doi 10.1107/S0108270113027881
_journal_volume 69
_journal_year 2013
_chemical_formula_iupac '[Nd (C5 H3 N2 O3)3 (H2 O)3] , 3H2 O'
_chemical_formula_moiety 'C15 H15 N6 Nd O15, 3(H2 O)'
_chemical_formula_sum 'C15 H21 N6 Nd O18'
_chemical_formula_weight 717.62
_chemical_name_systematic
;
Triaquatris(2,4-dioxo-1,2,3,4-tetrahydropyrimidine-5-carboxylato)neodymium(III)
trihydrate
;
_space_group_IT_number 4
_symmetry_cell_setting monoclinic
_symmetry_space_group_name_Hall 'P 2yb'
_symmetry_space_group_name_H-M 'P 1 21 1'
_atom_sites_solution_hydrogens geom
_atom_sites_solution_primary direct
_atom_sites_solution_secondary difmap
_audit_creation_method SHELXL97
_cell_angle_alpha 90.00
_cell_angle_beta 102.2920(10)
_cell_angle_gamma 90.00
_cell_formula_units_Z 2
_cell_length_a 6.7298(4)
_cell_length_b 11.4266(7)
_cell_length_c 15.2522(10)
_cell_measurement_reflns_used 7791
_cell_measurement_temperature 297(2)
_cell_measurement_theta_max 27.98
_cell_measurement_theta_min 2.24
_cell_volume 1145.99(12)
_computing_cell_refinement 'SAINT (Bruker, 2002)'
_computing_data_collection 'SMART (Bruker, 2002)'
_computing_data_reduction SAINT
_computing_molecular_graphics 'SHELXTL (Sheldrick, 2008)'
_computing_publication_material
;
SHELXTL (Sheldrick, 2008) and PLATON (Spek, 2009)
;
_computing_structure_refinement 'SHELXL97 Sheldrick, 2008)'
_computing_structure_solution 'SHELXS97 (Sheldrick, 2008)'
_diffrn_ambient_temperature 297(2)
_diffrn_measured_fraction_theta_full 0.999
_diffrn_measured_fraction_theta_max 0.928
_diffrn_measurement_device_type 'Bruker SMART CCD area-detector'
_diffrn_measurement_method 'CCD rotation images, thin slices'
_diffrn_radiation_monochromator graphite
_diffrn_radiation_source 'fine-focus sealed tube'
_diffrn_radiation_type MoK\a
_diffrn_radiation_wavelength 0.71073
_diffrn_reflns_av_R_equivalents 0.0227
_diffrn_reflns_av_sigmaI/netI 0.0444
_diffrn_reflns_limit_h_max 8
_diffrn_reflns_limit_h_min -8
_diffrn_reflns_limit_k_max 15
_diffrn_reflns_limit_k_min -14
_diffrn_reflns_limit_l_max 19
_diffrn_reflns_limit_l_min -20
_diffrn_reflns_number 9637
_diffrn_reflns_theta_full 26.00
_diffrn_reflns_theta_max 28.00
_diffrn_reflns_theta_min 2.25
_exptl_absorpt_coefficient_mu 2.371
_exptl_absorpt_correction_T_max 0.86
_exptl_absorpt_correction_T_min 0.60
_exptl_absorpt_correction_type multi-scan
_exptl_absorpt_process_details '(SADABS in SAINT-NT; Bruker, 2002)'
_exptl_crystal_colour colourless
_exptl_crystal_density_diffrn 2.080
_exptl_crystal_density_method 'not measured'
_exptl_crystal_description plates
_exptl_crystal_F_000 714
_exptl_crystal_size_max 0.30
_exptl_crystal_size_mid 0.24
_exptl_crystal_size_min 0.02
_refine_diff_density_max 1.164
_refine_diff_density_min -0.448
_refine_ls_abs_structure_details 'Flack (1983), with 2184 Friedel pairs'
_refine_ls_abs_structure_Flack 0.002(8)
_refine_ls_extinction_method none
_refine_ls_goodness_of_fit_ref 0.986
_refine_ls_hydrogen_treatment mixed
_refine_ls_matrix_type full
_refine_ls_number_parameters 397
_refine_ls_number_reflns 4879
_refine_ls_number_restraints 24
_refine_ls_restrained_S_all 0.985
_refine_ls_R_factor_all 0.0217
_refine_ls_R_factor_gt 0.0206
_refine_ls_shift/su_max 0.003
_refine_ls_shift/su_mean 0.000
_refine_ls_structure_factor_coef Fsqd
_refine_ls_weighting_details 'calc w = 1/[\s^2^(Fo^2^)+(0.0000P)^2^] where P=(Fo^2^+2Fc^2^)/3'
_refine_ls_weighting_scheme calc
_refine_ls_wR_factor_gt 0.0461
_refine_ls_wR_factor_ref 0.0467
_reflns_number_gt 4662
_reflns_number_total 4879
_reflns_threshold_expression I>2\s(I)
_cod_data_source_file uk3083.cif
_cod_data_source_block I
_cod_original_sg_symbol_H-M ' P 21'
_cod_database_code 2019257

loop_
_symmetry_equiv_pos_as_xyz
'x, y, z'
'-x, y+1/2, -z'

loop_
_atom_site_type_symbol
_atom_site_label
_atom_site_fract_x
_atom_site_fract_y
_atom_site_fract_z
_atom_site_U_iso_or_equiv
_atom_site_adp_type
_atom_site_calc_flag
_atom_site_refinement_flags
_atom_site_occupancy
_atom_site_symmetry_multiplicity
Nd Nd1 0.67842(2) 0.748313(19) 0.793202(8) 0.01921(5) Uani d . 1 1
O O11 1.0954(4) 1.2593(3) 0.73928(15) 0.0362(6) Uani d . 1 1
O O21 0.9821(4) 0.8787(2) 0.78671(16) 0.0281(5) Uani d D 1 1
O O31 0.8422(4) 0.82674(19) 0.93980(15) 0.0262(5) Uani d . 1 1
O O41 0.9857(4) 0.9356(2) 1.05466(16) 0.0314(6) Uani d . 1 1
N N11 1.0341(4) 1.2087(2) 0.87545(18) 0.0256(6) Uani d . 1 1
H H11 1.0400 1.2802 0.8933 0.031 Uiso calc R 1 1
C C21 1.0620(5) 1.1843(3) 0.7910(2) 0.0257(7) Uani d . 1 1
N N31 1.0518(4) 1.0674(2) 0.76917(18) 0.0245(6) Uani d . 1 1
H H31 1.0803 1.0484 0.7187 0.029 Uiso calc R 1 1
C C41 1.0008(5) 0.9788(3) 0.8200(2) 0.0235(7) Uani d . 1 1
C C51 0.9760(5) 1.0094(3) 0.9086(2) 0.0223(7) Uani d . 1 1
C C61 0.9975(5) 1.1234(3) 0.9316(2) 0.0251(7) Uani d . 1 1
H H61 0.9865 1.1447 0.9893 0.030 Uiso calc R 1 1
C C71 0.9326(5) 0.9186(3) 0.9724(2) 0.0236(7) Uani d . 1 1
O O12 0.7256(4) 1.1643(2) 0.4699(2) 0.0472(7) Uani d . 1 1
O O22 0.5974(4) 0.8954(2) 0.66795(16) 0.0320(6) Uani d . 1 1
O O32 0.7972(4) 0.68192(18) 0.66353(15) 0.0270(5) Uani d D 1 1
O O42 0.7745(5) 0.6217(2) 0.52428(19) 0.0428(7) Uani d . 1 1
N N12 0.7857(5) 0.9715(3) 0.4441(2) 0.0359(8) Uani d . 1 1
H H12 0.8162 0.9873 0.3934 0.043 Uiso calc R 1 1
C C22 0.7277(5) 1.0615(3) 0.4929(3) 0.0334(8) Uani d . 1 1
N N32 0.6712(5) 1.0252(3) 0.5698(2) 0.0315(7) Uani d . 1 1
H H32 0.6325 1.0788 0.6020 0.038 Uiso calc R 1 1
C C42 0.6700(5) 0.9120(3) 0.6009(2) 0.0250(7) Uani d . 1 1
C C52 0.7458(6) 0.8250(3) 0.5497(3) 0.0254(8) Uani d . 1 1
C C62 0.7971(5) 0.8582(3) 0.4726(2) 0.0295(8) Uani d . 1 1
H H62 0.8419 0.8016 0.4375 0.035 Uiso calc R 1 1
C C72 0.7726(6) 0.6999(3) 0.5797(3) 0.0244(8) Uani d . 1 1
O O13 0.5735(5) 0.1474(2) 0.7530(2) 0.0328(8) Uani d . 1 1
O O23 0.5926(4) 0.5414(2) 0.75681(17) 0.0366(6) Uani d . 1 1
O O33 0.5346(4) 0.65505(19) 0.90886(17) 0.0335(6) Uani d . 1 1
O O43 0.4803(4) 0.54424(19) 1.01893(16) 0.0341(6) Uani d . 1 1
N N13 0.5264(3) 0.2410(4) 0.87985(16) 0.0252(5) Uani d . 1 1
H H13 0.5174 0.1758 0.9069 0.030 Uiso calc R 1 1
C C23 0.5580(4) 0.2385(4) 0.79405(19) 0.0234(6) Uani d . 1 1
N N33 0.5765(6) 0.3467(3) 0.7582(2) 0.0245(8) Uani d . 1 1
H H33 0.5970 0.3483 0.7044 0.029 Uiso calc R 1 1
C C43 0.5657(5) 0.4533(3) 0.7992(2) 0.0236(7) Uani d . 1 1
C C53 0.5263(5) 0.4490(3) 0.8883(2) 0.0219(7) Uani d . 1 1
C C63 0.5089(5) 0.3421(3) 0.9238(2) 0.0252(7) Uani d . 1 1
H H63 0.4837 0.3378 0.9814 0.030 Uiso calc R 1 1
C C73 0.5127(5) 0.5568(3) 0.9421(2) 0.0218(7) Uani d . 1 1
O O1W 0.4896(4) 0.92668(19) 0.82582(16) 0.0294(5) Uani d D 1 1
H H1WA 0.462(6) 0.948(3) 0.8750(13) 0.035 Uiso d D 1 1
H H1WB 0.506(6) 0.9892(18) 0.798(2) 0.035 Uiso d D 1 1
O O2W 0.9973(4) 0.6349(2) 0.85270(18) 0.0380(6) Uani d D 1 1
H H2WA 1.019(5) 0.5706(14) 0.8814(15) 0.046 Uiso d D 1 1
H H2WB 1.094(3) 0.6403(16) 0.8250(12) 0.046 Uiso d D 1 1
O O3W 0.3033(3) 0.7379(5) 0.71871(17) 0.0447(8) Uani d D 1 1
H H3WA 0.217(5) 0.787(3) 0.726(3) 0.054 Uiso d D 1 1
H H3WB 0.264(6) 0.705(3) 0.6692(14) 0.054 Uiso d D 1 1
O O4W 0.9236(4) 0.9961(2) 0.29146(19) 0.0415(7) Uani d D 1 1
H H4WA 0.959(5) 0.9296(17) 0.274(3) 0.050 Uiso d D 1 1
H H4WB 1.037(3) 1.030(3) 0.312(3) 0.050 Uiso d D 1 1
O O5W 0.8260(4) 0.4919(3) 0.38267(18) 0.0407(6) Uani d D 1 1
H H5WA 0.816(6) 0.531(4) 0.429(2) 0.049 Uiso d D 1 1
H H5WB 0.709(3) 0.462(3) 0.364(2) 0.049 Uiso d D 1 1
O O6W 0.6925(5) 0.3735(3) 0.5876(2) 0.0530(8) Uani d D 1 1
H H6WA 0.734(7) 0.322(2) 0.556(3) 0.064 Uiso d D 1 1
H H6WB 0.704(8) 0.4391(17) 0.564(3) 0.064 Uiso d D 1 1

loop_
_atom_site_aniso_label
_atom_site_aniso_U_11
_atom_site_aniso_U_22
_atom_site_aniso_U_33
_atom_site_aniso_U_12
_atom_site_aniso_U_13
_atom_site_aniso_U_23
Nd1 0.02867(8) 0.01333(7) 0.01710(7) -0.00035(10) 0.00821(5) -0.00010(9)
O11 0.0538(13) 0.0248(14) 0.0337(12) -0.0022(15) 0.0174(10) 0.0036(15)
O21 0.0369(14) 0.0220(11) 0.0281(13) -0.0071(10) 0.0131(11) -0.0057(10)
O31 0.0374(13) 0.0203(11) 0.0195(12) -0.0051(10) 0.0031(10) -0.0004(9)
O41 0.0452(16) 0.0299(14) 0.0171(14) -0.0047(13) 0.0025(11) 0.0016(12)
N11 0.0341(15) 0.0177(12) 0.0259(14) -0.0040(11) 0.0083(12) -0.0024(10)
C21 0.0263(17) 0.0234(17) 0.0268(18) 0.0007(14) 0.0040(14) 0.0013(14)
N31 0.0348(15) 0.0203(13) 0.0211(14) 0.0000(12) 0.0121(12) -0.0006(11)
C41 0.0213(16) 0.0237(16) 0.0259(17) -0.0025(13) 0.0060(13) 0.0001(13)
C51 0.0259(17) 0.0224(17) 0.0181(17) -0.0016(14) 0.0037(14) 0.0003(13)
C61 0.0285(18) 0.0273(18) 0.0186(17) -0.0016(15) 0.0027(14) 0.0009(14)
C71 0.0247(16) 0.0221(16) 0.0240(17) 0.0007(13) 0.0055(13) 0.0009(13)
O12 0.0586(18) 0.0351(14) 0.0540(19) 0.0037(13) 0.0255(15) 0.0199(13)
O22 0.0412(14) 0.0300(13) 0.0293(13) 0.0092(11) 0.0178(11) 0.0081(10)
O32 0.0446(14) 0.0206(11) 0.0186(12) 0.0045(10) 0.0129(10) 0.0015(9)
O42 0.069(2) 0.0349(16) 0.0267(16) 0.0024(14) 0.0164(15) -0.0085(12)
N12 0.0427(19) 0.0390(18) 0.0299(18) 0.0001(15) 0.0167(15) 0.0103(14)
C22 0.0308(19) 0.039(2) 0.032(2) 0.0001(16) 0.0096(16) 0.0118(17)
N32 0.0377(17) 0.0281(16) 0.0306(17) 0.0060(13) 0.0115(14) 0.0057(13)
C42 0.0239(16) 0.0270(17) 0.0233(17) 0.0003(13) 0.0033(13) 0.0034(13)
C52 0.0272(19) 0.029(2) 0.020(2) 0.0027(16) 0.0044(16) 0.0005(16)
C62 0.0327(19) 0.033(2) 0.0243(19) -0.0040(15) 0.0100(16) 0.0003(16)
C72 0.0218(17) 0.0282(17) 0.025(2) -0.0041(14) 0.0084(15) -0.0011(15)
O13 0.051(2) 0.0154(15) 0.035(2) 0.0028(15) 0.0159(17) -0.0020(13)
O23 0.0673(18) 0.0183(11) 0.0302(14) -0.0073(12) 0.0235(13) -0.0017(10)
O33 0.0609(17) 0.0165(11) 0.0301(14) -0.0063(11) 0.0253(13) -0.0023(9)
O43 0.0618(17) 0.0189(11) 0.0268(13) -0.0028(11) 0.0208(12) -0.0009(10)
N13 0.0353(12) 0.0158(12) 0.0261(11) -0.0023(16) 0.0104(9) 0.0012(16)
C23 0.0270(13) 0.0170(17) 0.0276(14) 0.0017(18) 0.0087(11) 0.0041(19)
N33 0.035(2) 0.0190(18) 0.022(2) -0.0006(16) 0.0115(17) 0.0001(15)
C43 0.0279(17) 0.0184(15) 0.0272(18) -0.0016(13) 0.0114(14) -0.0014(13)
C53 0.0262(16) 0.0181(15) 0.0224(17) -0.0029(13) 0.0073(13) -0.0015(13)
C63 0.0306(18) 0.0230(16) 0.0243(17) 0.0000(14) 0.0108(14) -0.0013(13)
C73 0.0276(16) 0.0163(15) 0.0226(17) -0.0023(13) 0.0081(13) -0.0001(13)
O1W 0.0435(15) 0.0216(11) 0.0245(13) 0.0037(11) 0.0105(11) -0.0032(10)
O2W 0.0509(17) 0.0316(14) 0.0332(16) 0.0172(12) 0.0128(13) 0.0087(11)
O3W 0.0377(13) 0.041(2) 0.0510(15) -0.0081(16) -0.0002(11) -0.0173(19)
O4W 0.0586(18) 0.0302(14) 0.0418(17) -0.0077(13) 0.0244(14) -0.0016(12)
O5W 0.0447(16) 0.0495(17) 0.0319(16) -0.0067(13) 0.0171(13) -0.0105(12)
O6W 0.062(2) 0.061(2) 0.0381(18) -0.0034(18) 0.0178(15) -0.0001(15)

loop_
_atom_type_symbol
_atom_type_description
_atom_type_scat_dispersion_real
_atom_type_scat_dispersion_imag
_atom_type_scat_source
C C 0.0033 0.0016 'International Tables Vol C Tables 4.2.6.8 and 6.1.1.4'
H H 0.0000 0.0000 'International Tables Vol C Tables 4.2.6.8 and 6.1.1.4'
N N 0.0061 0.0033 'International Tables Vol C Tables 4.2.6.8 and 6.1.1.4'
O O 0.0106 0.0060 'International Tables Vol C Tables 4.2.6.8 and 6.1.1.4'
Nd Nd -0.1943 3.0179 'International Tables Vol C Tables 4.2.6.8 and 6.1.1.4'

loop_
_geom_angle_atom_site_label_1
_geom_angle_atom_site_label_2
_geom_angle_atom_site_label_3
_geom_angle
O32 Nd1 O33 135.30(8)
O32 Nd1 O31 134.69(8)
O33 Nd1 O31 70.64(8)
O32 Nd1 O23 67.44(8)
O33 Nd1 O23 68.48(8)
O31 Nd1 O23 126.54(8)
O32 Nd1 O2W 74.10(8)
O33 Nd1 O2W 87.31(9)
O31 Nd1 O2W 70.94(8)
O23 Nd1 O2W 74.19(9)
O32 Nd1 O1W 133.63(8)
O33 Nd1 O1W 85.15(8)
O31 Nd1 O1W 70.68(8)
O23 Nd1 O1W 135.97(9)
O2W Nd1 O1W 141.23(9)
O32 Nd1 O22 69.09(7)
O33 Nd1 O22 142.03(8)
O31 Nd1 O22 115.63(8)
O23 Nd1 O22 117.81(8)
O2W Nd1 O22 130.63(9)
O1W Nd1 O22 64.56(8)
O32 Nd1 O21 75.11(8)
O33 Nd1 O21 136.97(8)
O31 Nd1 O21 67.16(8)
O23 Nd1 O21 134.62(8)
O2W Nd1 O21 71.60(8)
O1W Nd1 O21 88.68(8)
O22 Nd1 O21 68.03(8)
O32 Nd1 O3W 95.16(9)
O33 Nd1 O3W 78.04(10)
O31 Nd1 O3W 129.65(10)
O23 Nd1 O3W 72.06(15)
O2W Nd1 O3W 146.14(14)
O1W Nd1 O3W 68.26(14)
O22 Nd1 O3W 69.98(12)
O21 Nd1 O3W 137.62(12)
C41 O21 Nd1 122.2(2)
C71 O31 Nd1 138.8(2)
C61 N11 C21 121.9(3)
C61 N11 H11 119.0
C21 N11 H11 119.0
O11 C21 N11 123.1(3)
O11 C21 N31 122.3(3)
N11 C21 N31 114.5(3)
C41 N31 C21 126.1(3)
C41 N31 H31 116.9
C21 N31 H31 116.9
O21 C41 N31 117.7(3)
O21 C41 C51 125.7(3)
N31 C41 C51 116.6(3)
C61 C51 C41 116.9(3)
C61 C51 C71 121.7(3)
C41 C51 C71 121.4(3)
C51 C61 N11 123.6(3)
C51 C61 H61 118.2
N11 C61 H61 118.2
O41 C71 O31 122.6(3)
O41 C71 C51 119.6(3)
O31 C71 C51 117.8(3)
C42 O22 Nd1 132.0(2)
C72 O32 Nd1 141.3(2)
C62 N12 C22 122.8(3)
C62 N12 H12 118.6
C22 N12 H12 118.6
O12 C22 N32 123.1(4)
O12 C22 N12 123.4(3)
N32 C22 N12 113.5(3)
C22 N32 C42 127.0(3)
C22 N32 H32 116.5
C42 N32 H32 116.5
O22 C42 N32 117.4(3)
O22 C42 C52 126.6(3)
N32 C42 C52 115.9(3)
C62 C52 C42 118.0(3)
C62 C52 C72 119.8(4)
C42 C52 C72 122.2(3)
C52 C62 N12 122.6(4)
C52 C62 H62 118.7
N12 C62 H62 118.7
O42 C72 O32 123.7(4)
O42 C72 C52 120.0(4)
O32 C72 C52 116.2(3)
C43 O23 Nd1 136.0(2)
C73 O33 Nd1 141.8(2)
C63 N13 C23 122.6(4)
C63 N13 H13 118.7
C23 N13 H13 118.7
O13 C23 N33 122.4(3)
O13 C23 N13 123.5(4)
N33 C23 N13 114.1(4)
C23 N33 C43 126.8(3)
C23 N33 H33 116.6
C43 N33 H33 116.6
O23 C43 N33 117.2(3)
O23 C43 C53 126.9(3)
N33 C43 C53 115.9(3)
C63 C53 C43 117.3(3)
C63 C53 C73 120.2(3)
C43 C53 C73 122.5(3)
N13 C63 C53 123.3(3)
N13 C63 H63 118.4
C53 C63 H63 118.4
O43 C73 O33 122.9(3)
O43 C73 C53 117.8(3)
O33 C73 C53 119.3(3)
Nd1 O1W H1WA 129(2)
Nd1 O1W H1WB 118(2)
H1WA O1W H1WB 106.0(16)
Nd1 O2W H2WA 132(2)
Nd1 O2W H2WB 118.0(14)
H2WA O2W H2WB 104.8(15)
Nd1 O3W H3WA 124(3)
Nd1 O3W H3WB 121(3)
H3WA O3W H3WB 109.0(17)
H4WA O4W H4WB 103.3(16)
H5WA O5W H5WB 105.3(16)
H6WA O6W H6WB 108.0(17)

loop_
_geom_bond_atom_site_label_1
_geom_bond_atom_site_label_2
_geom_bond_distance
_geom_bond_publ_flag
Nd1 O32 2.408(2) y
Nd1 O33 2.431(2) y
Nd1 O31 2.443(2) y
Nd1 O23 2.469(2) y
Nd1 O2W 2.506(2) y
Nd1 O1W 2.507(2) y
Nd1 O22 2.516(2) y
Nd1 O21 2.548(2) y
Nd1 O3W 2.541(2) y
O11 C21 1.218(4) ?
O21 C41 1.247(4) ?
O31 C71 1.261(4) ?
O41 C71 1.244(4) ?
N11 C61 1.354(4) ?
N11 C21 1.370(4) ?
N11 H11 0.8600 ?
C21 N31 1.374(4) ?
N31 C41 1.363(4) ?
N31 H31 0.8600 ?
C41 C51 1.439(5) ?
C51 C61 1.349(5) ?
C51 C71 1.494(4) ?
C61 H61 0.9300 ?
O12 C22 1.226(4) ?
O22 C42 1.238(4) ?
O32 C72 1.271(4) ?
O42 C72 1.232(4) ?
N12 C62 1.362(5) ?
N12 C22 1.374(5) ?
N12 H12 0.8600 ?
C22 N32 1.372(5) ?
N32 C42 1.378(4) ?
N32 H32 0.8600 ?
C42 C52 1.424(5) ?
C52 C62 1.350(5) ?
C52 C72 1.499(5) ?
C62 H62 0.9300 ?
O13 C23 1.230(5) ?
O23 C43 1.231(4) ?
O33 C73 1.253(4) ?
O43 C73 1.244(4) ?
N13 C63 1.353(5) ?
N13 C23 1.370(4) ?
N13 H13 0.8600 ?
C23 N33 1.368(5) ?
N33 C43 1.378(4) ?
N33 H33 0.8600 ?
C43 C53 1.440(4) ?
C53 C63 1.352(4) ?
C53 C73 1.494(4) ?
C63 H63 0.9300 ?
O1W H1WA 0.846(10) ?
O1W H1WB 0.848(10) ?
O2W H2WA 0.851(10) ?
O2W H2WB 0.850(9) ?
O3W H3WA 0.835(10) ?
O3W H3WB 0.833(10) ?
O4W H4WA 0.855(10) ?
O4W H4WB 0.854(10) ?
O5W H5WA 0.850(10) ?
O5W H5WB 0.849(10) ?
O6W H6WA 0.841(10) ?
O6W H6WB 0.842(10) ?

loop_
_geom_hbond_atom_site_label_D
_geom_hbond_atom_site_label_H
_geom_hbond_atom_site_label_A
_geom_hbond_site_symmetry_A
_geom_hbond_distance_DH
_geom_hbond_distance_HA
_geom_hbond_distance_DA
_geom_hbond_angle_DHA
O1W H1WA O43 2_657 0.85(3) 1.93(3) 2.692(3) 150(4)
O1W H1WB O13 1_565 0.85(2) 2.02(2) 2.860(3) 170(3)
O2W H2WA O41 2_747 0.85(2) 1.83(2) 2.670(3) 169(3)
O2W H2WB O4W 2_746 0.85(2) 2.41(2) 2.852(4) 113(2)
O3W H3WA O21 1_455 0.83(4) 2.25(4) 3.048(4) 160(4)
O3W H3WB O12 2_646 0.84(2) 2.19(2) 2.964(4) 155(3)
O4W H4WA O11 2-746 0.86(2) 1.98(2) 2.745(4) 148(3)
O4W H4WB O32 2_756 0.85(3) 2.05(3) 2.822(3) 149(3)
O5W H5WA O42 . 0.85(4) 1.85(4) 2.703(4) 175(4)
O5W H5WB O22 2_646 0.85(2) 2.15(2) 2.999(4) 173(2)
O6W H6WA O12 1_545 0.85(4) 2.22(3) 3.026(4) 159(4)
O6W H6WB O42 . 0.84(3) 2.25(3) 3.083(4) 170(4)
N11 H11 O41 2_757 0.86 1.97 2.817(3) 170
N31 H31 O5W 2_756 0.86 1.90 2.756(4) 171
N12 H12 O4W . 0.86 1.85 2.698(4) 168
N32 H32 O13 1_565 0.86 2.54 3.312(4) 150
N13 H13 O43 2_647 0.86 1.88 2.733(5) 172
N33 H33 O6W . 0.86 2.04 2.888(4) 169
C61 H61 O2W 2_757 0.93 2.39 3.285(4) 161
